data_7229412
loop_
_publ_author_name
'Chandgude, Ajay L.'
'Narducci, Daniele'
'Kurpiewska, Katarzyna'
'Kalinowska-T\/lu\'scik, Justyna'
'D\"omling, Alexander'

_publ_section_title
;
 Diastereoselective one pot five-component reaction toward
 4-(tetrazole)-1,3-oxazinanes
;
_journal_issue 79
_journal_name_full 'RSC Adv.'
_journal_page_first 49995
_journal_paper_doi 10.1039/C7RA07392E
_journal_volume 7
_journal_year 2017
_chemical_formula_moiety 'C18 H35 N5 O'
_chemical_formula_sum 'C18 H35 N5 O'
_chemical_formula_weight 337.51
_space_group_crystal_system monoclinic
_space_group_IT_number 14
_space_group_name_Hall '-P 2ybc'
_space_group_name_H-M_alt 'P 1 21/c 1'
_atom_sites_solution_hydrogens geom
_atom_sites_solution_primary direct
_atom_sites_solution_secondary difmap
_audit_creation_date 2016-11-21T15:39:37-00:00
_audit_creation_method 'WinGX routine CIF_UPDATE'
_audit_update_record
;
2016-12-08 deposited with the CCDC.
2017-10-16 downloaded from the CCDC.
;
_cell_angle_alpha 90
_cell_angle_beta 112.921(8)
_cell_angle_gamma 90
_cell_formula_units_Z 4
_cell_length_a 12.4795(8)
_cell_length_b 15.9839(7)
_cell_length_c 10.6108(8)
_cell_measurement_reflns_used 6618
_cell_measurement_temperature 129.6(8)
_cell_measurement_theta_max 28.2730
_cell_measurement_theta_min 3.7740
_cell_volume 1949.4(2)
_computing_cell_refinement
;
        CrysAlisPro, Agilent Technologies,
        Version 1.171.36.20 (release 27-06-2012 CrysAlis171 .NET)
        (compiled Jul 11 2012,15:38:31)
;
_computing_data_collection
;
        CrysAlisPro, Agilent Technologies,
        Version 1.171.36.20 (release 27-06-2012 CrysAlis171 .NET)
        (compiled Jul 11 2012,15:38:31)
;
_computing_data_reduction
;
        CrysAlisPro, Agilent Technologies,
        Version 1.171.36.20 (release 27-06-2012 CrysAlis171 .NET)
        (compiled Jul 11 2012,15:38:31)
;
_computing_structure_refinement 'SHELXL-2014/6 (Sheldrick, 2014)'
_diffrn_ambient_environment N~2~
_diffrn_ambient_temperature 129.6(8)
_diffrn_detector 'CCD plate'
_diffrn_detector_area_resol_mean 10.3756
_diffrn_detector_type Atlas
_diffrn_measured_fraction_theta_full 0.9981
_diffrn_measured_fraction_theta_max 0.9211
_diffrn_measurement_device 'four-circle diffractometer'
_diffrn_measurement_device_type 'SuperNova, Dual, Cu at zero, Atlas'
_diffrn_radiation_monochromator mirror
_diffrn_radiation_probe x-ray
_diffrn_radiation_type 'Mo K\a'
_diffrn_radiation_wavelength 0.71073
_diffrn_reflns_av_R_equivalents 0.0373
_diffrn_reflns_av_sigmaI/netI 0.0475
_diffrn_reflns_limit_h_max 15
_diffrn_reflns_limit_h_min -15
_diffrn_reflns_limit_k_max 20
_diffrn_reflns_limit_k_min -21
_diffrn_reflns_limit_l_max 14
_diffrn_reflns_limit_l_min -14
_diffrn_reflns_number 15428
_diffrn_reflns_theta_full 26.3154
_diffrn_reflns_theta_max 28.5238
_diffrn_reflns_theta_min 3.1046
_diffrn_source 'micro-focus sealed X-ray tube'
_diffrn_source_type 'SuperNova (Mo) X-ray Source'
_exptl_absorpt_coefficient_mu 0.074
_exptl_absorpt_correction_T_max 1.00000
_exptl_absorpt_correction_T_min 0.64204
_exptl_absorpt_correction_type multi-scan
_exptl_absorpt_process_details
;
CrysAlisPro 1.171.38.41r (Rigaku Oxford Diffraction, 2015)
Empirical absorption correction using spherical harmonics,
 implemented in SCALE3 ABSPACK scaling algorithm.
;
_exptl_crystal_colour white
_exptl_crystal_density_diffrn 1.15
_exptl_crystal_density_method 'not measured'
_exptl_crystal_description block
_exptl_crystal_F_000 744
_exptl_crystal_size_max 0.4
_exptl_crystal_size_mid 0.4
_exptl_crystal_size_min 0.4
_refine_diff_density_max 0.293
_refine_diff_density_min -0.232
_refine_diff_density_rms 0.042
_refine_ls_extinction_coef 0.0156(13)
_refine_ls_extinction_expression Fc^*^=kFc[1+0.001xFc^2^\l^3^/sin(2\q)]^-1/4^
_refine_ls_extinction_method SHELXL
_refine_ls_goodness_of_fit_ref 1.038
_refine_ls_hydrogen_treatment mixed
_refine_ls_matrix_type full
_refine_ls_number_parameters 231
_refine_ls_number_reflns 4568
_refine_ls_number_restraints 0
_refine_ls_restrained_S_all 1.038
_refine_ls_R_factor_all 0.0576
_refine_ls_R_factor_gt 0.0424
_refine_ls_shift/su_max 0.001
_refine_ls_shift/su_mean 0
_refine_ls_structure_factor_coef Fsqd
_refine_ls_weighting_scheme calc
_refine_ls_wR_factor_gt 0.0991
_refine_ls_wR_factor_ref 0.1108
_reflns_number_gt 3611
_reflns_number_total 4568
_reflns_threshold_expression >2sigma(I)
_cod_data_source_file c7ra07392e2.cif
_cod_data_source_block dan_81_1
_cod_database_code 7229412
_cell_oxdiff_length_a 12.4677(9)
_cell_oxdiff_length_b 15.9984(9)
_cell_oxdiff_length_c 10.6019(10)
_cell_oxdiff_angle_alpha 89.969(6)
_cell_oxdiff_angle_beta 112.801(8)
_cell_oxdiff_angle_gamma 90.066(5)
_cell_oxdiff_volume 1949.4(3)
_oxdiff_exptl_absorpt_empirical_full_min 0.714
_oxdiff_exptl_absorpt_empirical_full_max 1.397
_oxdiff_exptl_absorpt_empirical_details
;
Empirical correction (ABSPACK) includes:
- Absorption correction using spherical harmonics
- Frame scaling
;

loop_
_space_group_symop_id
_space_group_symop_operation_xyz
1 'x, y, z'
2 '-x, y+1/2, -z+1/2'
3 '-x, -y, -z'
4 'x, -y-1/2, z-1/2'

loop_
_atom_site_label
_atom_site_type_symbol
_atom_site_fract_x
_atom_site_fract_y
_atom_site_fract_z
_atom_site_U_iso_or_equiv
_atom_site_adp_type
_atom_site_occupancy
_atom_site_calc_flag
_atom_site_refinement_flags
O9 O 0.76970(8) 0.31591(5) 0.87254(9) 0.0242(2) Uani 1 d .
N1 N 0.87385(8) 0.53377(6) 1.28582(10) 0.0174(2) Uani 1 d .
N7 N 0.79892(9) 0.45772(6) 0.95610(10) 0.0180(2) Uani 1 d .
N2 N 0.96337(9) 0.58475(7) 1.35959(11) 0.0223(2) Uani 1 d .
N4 N 1.01360(9) 0.51460(6) 1.21383(11) 0.0213(2) Uani 1 d .
N3 N 1.04547(9) 0.57290(7) 1.31562(12) 0.0240(3) Uani 1 d .
C5 C 0.90745(10) 0.49043(7) 1.19708(12) 0.0171(3) Uani 1 d .
C14 C 0.68601(11) 0.42464(8) 0.71220(13) 0.0218(3) Uani 1 d .
H14 H 0.7553 0.4219 0.6903 0.026 Uiso 1 calc R
C17 C 0.76058(10) 0.53927(7) 1.30554(13) 0.0184(3) Uani 1 d .
C11 C 0.89895(11) 0.33836(7) 1.11365(13) 0.0202(3) Uani 1 d .
C22 C 0.65273(11) 0.65174(8) 1.10119(14) 0.0224(3) Uani 1 d .
C21 C 0.66108(10) 0.56506(8) 1.16983(13) 0.0191(3) Uani 1 d .
H21A H 0.5893 0.5578 1.1836 0.023 Uiso 1 calc R
H21B H 0.6601 0.5238 1.1023 0.023 Uiso 1 calc R
C8 C 0.72092(11) 0.39827(8) 0.86096(13) 0.0199(3) Uani 1 d .
H8 H 0.6502 0.3945 0.8798 0.024 Uiso 1 calc R
C16 C 0.59577(12) 0.36400(9) 0.61794(14) 0.0284(3) Uani 1 d .
H16A H 0.525 0.3686 0.6331 0.043 Uiso 1 calc R
H16B H 0.6249 0.3078 0.6371 0.043 Uiso 1 calc R
H16C H 0.5807 0.3774 0.5244 0.043 Uiso 1 calc R
C6 C 0.83871(10) 0.42513(7) 1.09644(12) 0.0171(3) Uani 1 d .
H6 H 0.7682 0.416 1.1142 0.021 Uiso 1 calc R
C24 C 0.61886(15) 0.72228(9) 1.17693(16) 0.0365(4) Uani 1 d .
H24A H 0.551 0.7061 1.1925 0.055 Uiso 1 calc R
H24B H 0.6025 0.7723 1.1225 0.055 Uiso 1 calc R
H24C H 0.6819 0.7326 1.2631 0.055 Uiso 1 calc R
C13 C 0.92465(13) 0.30320(8) 1.25647(14) 0.0263(3) Uani 1 d .
H13A H 0.9557 0.2477 1.2629 0.04 Uiso 1 calc R
H13B H 0.8541 0.3015 1.2725 0.04 Uiso 1 calc R
H13C H 0.9803 0.3384 1.3237 0.04 Uiso 1 calc R
C12 C 1.01003(12) 0.33907(8) 1.08412(15) 0.0261(3) Uani 1 d .
H12A H 0.9931 0.3626 0.9952 0.039 Uiso 1 calc R
H12B H 1.0379 0.2829 1.0867 0.039 Uiso 1 calc R
H12C H 1.0685 0.3722 1.152 0.039 Uiso 1 calc R
C10 C 0.80652(12) 0.28358(8) 1.00804(14) 0.0244(3) Uani 1 d .
H10A H 0.8378 0.2278 1.0103 0.029 Uiso 1 calc R
H10B H 0.7397 0.2791 1.0328 0.029 Uiso 1 calc R
C18 C 0.73248(11) 0.45288(8) 1.34898(14) 0.0230(3) Uani 1 d .
H18A H 0.7991 0.4322 1.4243 0.035 Uiso 1 calc R
H18B H 0.7128 0.4147 1.2734 0.035 Uiso 1 calc R
H18C H 0.668 0.4578 1.3764 0.035 Uiso 1 calc R
C23 C 0.76412(13) 0.67547(9) 1.08106(17) 0.0350(4) Uani 1 d .
H23A H 0.7508 0.7255 1.027 0.053 Uiso 1 calc R
H23B H 0.7855 0.6308 1.035 0.053 Uiso 1 calc R
H23C H 0.8258 0.685 1.1686 0.053 Uiso 1 calc R
C15 C 0.64009(13) 0.51409(9) 0.68819(15) 0.0301(3) Uani 1 d .
H15A H 0.7 0.5518 0.743 0.045 Uiso 1 calc R
H15B H 0.5742 0.5188 0.7132 0.045 Uiso 1 calc R
H15C H 0.6171 0.5281 0.5933 0.045 Uiso 1 calc R
C19 C 0.77818(12) 0.59968(9) 1.42348(13) 0.0247(3) Uani 1 d .
H19A H 0.8078 0.6519 1.4059 0.037 Uiso 1 calc R
H19B H 0.8327 0.5761 1.5071 0.037 Uiso 1 calc R
H19C H 0.7052 0.609 1.4316 0.037 Uiso 1 calc R
C25 C 0.55376(13) 0.64365(9) 0.95966(14) 0.0301(3) Uani 1 d .
H25A H 0.5724 0.6004 0.9087 0.045 Uiso 1 calc R
H25B H 0.5441 0.6958 0.9116 0.045 Uiso 1 calc R
H25C H 0.4829 0.6296 0.9701 0.045 Uiso 1 calc R
H7 H 0.8589(14) 0.4674(10) 0.9361(17) 0.032(4) Uiso 1 d .

loop_
_atom_site_aniso_label
_atom_site_aniso_U_11
_atom_site_aniso_U_22
_atom_site_aniso_U_33
_atom_site_aniso_U_23
_atom_site_aniso_U_13
_atom_site_aniso_U_12
O9 0.0301(5) 0.0204(4) 0.0211(5) -0.0024(4) 0.0090(4) 0.0015(4)
N1 0.0161(5) 0.0179(5) 0.0163(5) -0.0006(4) 0.0043(4) -0.0018(4)
N7 0.0177(5) 0.0193(5) 0.0160(5) 0.0002(4) 0.0056(4) -0.0010(4)
N2 0.0184(5) 0.0224(5) 0.0227(6) -0.0032(4) 0.0044(4) -0.0037(4)
N4 0.0189(5) 0.0209(5) 0.0224(6) -0.0001(4) 0.0062(4) -0.0021(4)
N3 0.0197(5) 0.0252(6) 0.0247(6) -0.0023(5) 0.0061(5) -0.0033(4)
C5 0.0174(6) 0.0164(5) 0.0161(6) 0.0037(5) 0.0051(5) 0.0015(4)
C14 0.0180(6) 0.0295(7) 0.0183(6) -0.0012(5) 0.0074(5) -0.0017(5)
C17 0.0178(6) 0.0206(6) 0.0179(6) 0.0000(5) 0.0080(5) -0.0002(5)
C11 0.0233(6) 0.0167(6) 0.0207(7) 0.0015(5) 0.0086(5) 0.0017(5)
C22 0.0238(6) 0.0212(6) 0.0215(7) 0.0026(5) 0.0082(5) 0.0026(5)
C21 0.0164(6) 0.0210(6) 0.0199(6) -0.0012(5) 0.0068(5) -0.0004(5)
C8 0.0184(6) 0.0205(6) 0.0208(7) -0.0013(5) 0.0076(5) -0.0006(5)
C16 0.0244(7) 0.0372(8) 0.0210(7) -0.0049(6) 0.0059(6) -0.0037(6)
C6 0.0175(6) 0.0173(6) 0.0169(6) 0.0002(5) 0.0073(5) -0.0002(4)
C24 0.0514(10) 0.0251(7) 0.0311(8) 0.0016(6) 0.0140(7) 0.0102(7)
C13 0.0334(7) 0.0212(6) 0.0238(7) 0.0044(5) 0.0105(6) 0.0029(5)
C12 0.0257(7) 0.0253(6) 0.0287(7) 0.0026(6) 0.0120(6) 0.0070(5)
C10 0.0315(7) 0.0182(6) 0.0242(7) -0.0003(5) 0.0114(6) -0.0008(5)
C18 0.0236(6) 0.0252(6) 0.0216(7) 0.0033(5) 0.0103(5) -0.0010(5)
C23 0.0297(7) 0.0319(8) 0.0428(9) 0.0168(7) 0.0133(7) 0.0006(6)
C15 0.0323(7) 0.0329(7) 0.0205(7) 0.0028(6) 0.0051(6) 0.0017(6)
C19 0.0257(7) 0.0288(7) 0.0199(7) -0.0031(5) 0.0093(6) 0.0016(5)
C25 0.0310(7) 0.0322(7) 0.0239(7) 0.0046(6) 0.0071(6) 0.0067(6)

loop_
_atom_type_symbol
_atom_type_description
_atom_type_scat_dispersion_real
_atom_type_scat_dispersion_imag
_atom_type_scat_source
C C 0.0033 0.0016 'International Tables Vol C Tables 4.2.6.8 and 6.1.1.4'
H H 0 0 'International Tables Vol C Tables 4.2.6.8 and 6.1.1.4'
N N 0.0061 0.0033 'International Tables Vol C Tables 4.2.6.8 and 6.1.1.4'
O O 0.0106 0.006 'International Tables Vol C Tables 4.2.6.8 and 6.1.1.4'

loop_
_geom_angle_atom_site_label_1
_geom_angle_atom_site_label_2
_geom_angle_atom_site_label_3
_geom_angle
C10 O9 C8 112.23(9)
N2 N1 C5 107.36(10)
N2 N1 C17 119.32(9)
C5 N1 C17 133.10(10)
C8 N7 C6 110.08(10)
C8 N7 H7 110.8(11)
C6 N7 H7 109.1(11)
N3 N2 N1 107.06(10)
C5 N4 N3 105.88(10)
N2 N3 N4 110.97(10)
N4 C5 N1 108.71(11)
N4 C5 C6 124.28(11)
N1 C5 C6 127.01(11)
C8 C14 C15 111.69(11)
C8 C14 C16 110.07(11)
C15 C14 C16 110.65(11)
C8 C14 H14 108.1
C15 C14 H14 108.1
C16 C14 H14 108.1
N1 C17 C19 107.86(10)
N1 C17 C18 108.91(9)
C19 C17 C18 107.38(10)
N1 C17 C21 109.99(9)
C19 C17 C21 113.67(10)
C18 C17 C21 108.91(10)
C13 C11 C10 108.82(10)
C13 C11 C12 110.33(11)
C10 C11 C12 109.71(11)
C13 C11 C6 110.47(10)
C10 C11 C6 103.43(10)
C12 C11 C6 113.78(10)
C25 C22 C23 108.20(12)
C25 C22 C24 107.06(11)
C23 C22 C24 109.89(12)
C25 C22 C21 105.41(11)
C23 C22 C21 112.82(10)
C24 C22 C21 113.09(11)
C17 C21 C22 123.95(10)
C17 C21 H21A 106.3
C22 C21 H21A 106.3
C17 C21 H21B 106.3
C22 C21 H21B 106.3
H21A C21 H21B 106.4
O9 C8 N7 113.20(10)
O9 C8 C14 106.43(10)
N7 C8 C14 112.53(10)
O9 C8 H8 108.2
N7 C8 H8 108.2
C14 C8 H8 108.2
C14 C16 H16A 109.5
C14 C16 H16B 109.5
H16A C16 H16B 109.5
C14 C16 H16C 109.5
H16A C16 H16C 109.5
H16B C16 H16C 109.5
N7 C6 C5 110.39(9)
N7 C6 C11 113.12(10)
C5 C6 C11 114.89(10)
N7 C6 H6 105.9
C5 C6 H6 105.9
C11 C6 H6 105.9
C22 C24 H24A 109.5
C22 C24 H24B 109.5
H24A C24 H24B 109.5
C22 C24 H24C 109.5
H24A C24 H24C 109.5
H24B C24 H24C 109.5
C11 C13 H13A 109.5
C11 C13 H13B 109.5
H13A C13 H13B 109.5
C11 C13 H13C 109.5
H13A C13 H13C 109.5
H13B C13 H13C 109.5
C11 C12 H12A 109.5
C11 C12 H12B 109.5
H12A C12 H12B 109.5
C11 C12 H12C 109.5
H12A C12 H12C 109.5
H12B C12 H12C 109.5
O9 C10 C11 112.70(10)
O9 C10 H10A 109.1
C11 C10 H10A 109.1
O9 C10 H10B 109.1
C11 C10 H10B 109.1
H10A C10 H10B 107.8
C17 C18 H18A 109.5
C17 C18 H18B 109.5
H18A C18 H18B 109.5
C17 C18 H18C 109.5
H18A C18 H18C 109.5
H18B C18 H18C 109.5
C22 C23 H23A 109.5
C22 C23 H23B 109.5
H23A C23 H23B 109.5
C22 C23 H23C 109.5
H23A C23 H23C 109.5
H23B C23 H23C 109.5
C14 C15 H15A 109.5
C14 C15 H15B 109.5
H15A C15 H15B 109.5
C14 C15 H15C 109.5
H15A C15 H15C 109.5
H15B C15 H15C 109.5
C17 C19 H19A 109.5
C17 C19 H19B 109.5
H19A C19 H19B 109.5
C17 C19 H19C 109.5
H19A C19 H19C 109.5
H19B C19 H19C 109.5
C22 C25 H25A 109.5
C22 C25 H25B 109.5
H25A C25 H25B 109.5
C22 C25 H25C 109.5
H25A C25 H25C 109.5
H25B C25 H25C 109.5

loop_
_geom_bond_atom_site_label_1
_geom_bond_atom_site_label_2
_geom_bond_distance
O9 C10 1.4250(16)
O9 C8 1.4354(15)
N1 N2 1.3578(14)
N1 C5 1.3601(16)
N1 C17 1.5099(15)
N7 C8 1.4507(16)
N7 C6 1.4695(15)
N7 H7 0.868(17)
N2 N3 1.2944(15)
N4 C5 1.3237(16)
N4 N3 1.3633(15)
C5 C6 1.5008(17)
C14 C8 1.5243(18)
C14 C15 1.5244(19)
C14 C16 1.5267(18)
C14 H14 0.98
C17 C19 1.5273(17)
C17 C18 1.5388(17)
C17 C21 1.5469(17)
C11 C13 1.5286(18)
C11 C10 1.5317(18)
C11 C12 1.5358(18)
C11 C6 1.5539(16)
C22 C25 1.5339(19)
C22 C23 1.5340(19)
C22 C24 1.5363(19)
C22 C21 1.5498(17)
C21 H21A 0.97
C21 H21B 0.97
C8 H8 0.98
C16 H16A 0.96
C16 H16B 0.96
C16 H16C 0.96
C6 H6 0.98
C24 H24A 0.96
C24 H24B 0.96
C24 H24C 0.96
C13 H13A 0.96
C13 H13B 0.96
C13 H13C 0.96
C12 H12A 0.96
C12 H12B 0.96
C12 H12C 0.96
C10 H10A 0.97
C10 H10B 0.97
C18 H18A 0.96
C18 H18B 0.96
C18 H18C 0.96
C23 H23A 0.96
C23 H23B 0.96
C23 H23C 0.96
C15 H15A 0.96
C15 H15B 0.96
C15 H15C 0.96
C19 H19A 0.96
C19 H19B 0.96
C19 H19C 0.96
C25 H25A 0.96
C25 H25B 0.96
C25 H25C 0.96

loop_
_geom_torsion_atom_site_label_1
_geom_torsion_atom_site_label_2
_geom_torsion_atom_site_label_3
_geom_torsion_atom_site_label_4
_geom_torsion
C5 N1 N2 N3 0.69(13)
C17 N1 N2 N3 -174.62(10)
N1 N2 N3 N4 -0.26(13)
C5 N4 N3 N2 -0.28(13)
N3 N4 C5 N1 0.71(13)
N3 N4 C5 C6 -178.78(11)
N2 N1 C5 N4 -0.88(13)
C17 N1 C5 N4 173.52(11)
N2 N1 C5 C6 178.59(11)
C17 N1 C5 C6 -7.0(2)
N2 N1 C17 C19 -5.95(14)
C5 N1 C17 C19 -179.82(12)
N2 N1 C17 C18 -122.19(11)
C5 N1 C17 C18 63.94(16)
N2 N1 C17 C21 118.52(11)
C5 N1 C17 C21 -55.34(16)
N1 C17 C21 C22 -66.67(14)
C19 C17 C21 C22 54.38(16)
C18 C17 C21 C22 174.05(11)
C25 C22 C21 C17 170.57(11)
C23 C22 C21 C17 52.70(17)
C24 C22 C21 C17 -72.79(16)
C10 O9 C8 N7 55.74(13)
C10 O9 C8 C14 179.87(10)
C6 N7 C8 O9 -53.64(13)
C6 N7 C8 C14 -174.37(10)
C15 C14 C8 O9 -176.15(10)
C16 C14 C8 O9 60.53(13)
C15 C14 C8 N7 -51.61(14)
C16 C14 C8 N7 -174.93(10)
C8 N7 C6 C5 -173.04(10)
C8 N7 C6 C11 56.65(13)
N4 C5 C6 N7 -72.10(14)
N1 C5 C6 N7 108.51(13)
N4 C5 C6 C11 57.26(16)
N1 C5 C6 C11 -122.13(13)
C13 C11 C6 N7 -173.03(10)
C10 C11 C6 N7 -56.72(13)
C12 C11 C6 N7 62.24(14)
C13 C11 C6 C5 58.97(14)
C10 C11 C6 C5 175.28(10)
C12 C11 C6 C5 -65.76(14)
C8 O9 C10 C11 -59.44(14)
C13 C11 C10 O9 174.91(10)
C12 C11 C10 O9 -64.29(13)
C6 C11 C10 O9 57.44(13)
